data_7044119
loop_
_publ_author_name
'Mart\'inez, Antonio'
'Moreno-Bl\'azquez, Sonia'
'Rodriguez-Dieguez, Antonio'
'Ramos, Alberto'
'Fernandez-Galan, Rafael'
'Anti\~nolo, Antonio'
'CARRILLO-HERMOSILLA, FERNANDO'

_publ_section_title
;
 Simple ZnEt2 as catalyst in carbodiimide hydroalkynylation: structural
 and mechanistic studies
;
_journal_name_full 'Dalton Trans.'
_journal_paper_doi 10.1039/C7DT02700A
_journal_year 2017
_chemical_formula_moiety 'C24 H29 N3 O'
_chemical_formula_sum 'C24 H29 N3 O'
_chemical_formula_weight 375.50
_chemical_name_systematic
;
 ?
;
_space_group_crystal_system monoclinic
_space_group_IT_number 14
_space_group_name_Hall '-P 2ybc'
_space_group_name_H-M_alt 'P 1 21/c 1'
_symmetry_space_group_name_Hall '-P 2ybc'
_symmetry_space_group_name_H-M 'P 1 21/c 1'
_atom_sites_solution_hydrogens geom
_audit_creation_method SHELXL-2013
_audit_update_record
;
2017-06-06 deposited with the CCDC.
2017-09-04 downloaded from the CCDC.
;
_cell_angle_alpha 90
_cell_angle_beta 94.000(3)
_cell_angle_gamma 90
_cell_formula_units_Z 4
_cell_length_a 11.241(2)
_cell_length_b 9.865(2)
_cell_length_c 19.417(4)
_cell_measurement_reflns_used 1021
_cell_measurement_temperature 290(2)
_cell_measurement_theta_max 19.284
_cell_measurement_theta_min 2.317
_cell_volume 2148.0(7)
_computing_structure_refinement 'SHELXL-2013 (Sheldrick, 2013)'
_diffrn_ambient_temperature 290(2)
_diffrn_measured_fraction_theta_full 0.973
_diffrn_measured_fraction_theta_max 0.999
_diffrn_measurement_device_type 'CCD area detector'
_diffrn_measurement_method 'omega scans'
_diffrn_radiation_type MoK\a
_diffrn_radiation_wavelength 0.71073
_diffrn_reflns_av_R_equivalents 0.0687
_diffrn_reflns_av_unetI/netI 0.0696
_diffrn_reflns_Laue_measured_fraction_full 0.973
_diffrn_reflns_Laue_measured_fraction_max 0.999
_diffrn_reflns_limit_h_max 13
_diffrn_reflns_limit_h_min -13
_diffrn_reflns_limit_k_max 11
_diffrn_reflns_limit_k_min -10
_diffrn_reflns_limit_l_max 23
_diffrn_reflns_limit_l_min -23
_diffrn_reflns_number 13445
_diffrn_reflns_point_group_measured_fraction_full 0.973
_diffrn_reflns_point_group_measured_fraction_max 0.999
_diffrn_reflns_theta_full 25.242
_diffrn_reflns_theta_max 24.999
_diffrn_reflns_theta_min 2.681
_exptl_absorpt_coefficient_mu 0.072
_exptl_absorpt_correction_T_max 0.746
_exptl_absorpt_correction_T_min 0.6764
_exptl_absorpt_correction_type multi-scan
_exptl_absorpt_process_details SADABS
_exptl_crystal_colour colourless
_exptl_crystal_density_diffrn 1.161
_exptl_crystal_description prism
_exptl_crystal_F_000 808
_exptl_crystal_size_max 0.380
_exptl_crystal_size_mid 0.220
_exptl_crystal_size_min 0.170
_refine_diff_density_max 0.178
_refine_diff_density_min -0.176
_refine_diff_density_rms 0.038
_refine_ls_extinction_coef 0.0057(13)
_refine_ls_extinction_expression Fc^*^=kFc[1+0.001xFc^2^\l^3^/sin(2\q)]^-1/4^
_refine_ls_extinction_method SHELXL
_refine_ls_goodness_of_fit_ref 0.948
_refine_ls_hydrogen_treatment constr
_refine_ls_matrix_type full
_refine_ls_number_parameters 260
_refine_ls_number_reflns 3777
_refine_ls_number_restraints 0
_refine_ls_restrained_S_all 0.948
_refine_ls_R_factor_all 0.1163
_refine_ls_R_factor_gt 0.0520
_refine_ls_shift/su_max 0.000
_refine_ls_shift/su_mean 0.000
_refine_ls_structure_factor_coef Fsqd
_refine_ls_weighting_details 'w=1/[\s^2^(Fo^2^)+(0.0743P)^2^] where P=(Fo^2^+2Fc^2^)/3'
_refine_ls_weighting_scheme calc
_refine_ls_wR_factor_gt 0.1234
_refine_ls_wR_factor_ref 0.1517
_reflns_Friedel_coverage 0.000
_reflns_number_gt 1989
_reflns_number_total 3777
_reflns_threshold_expression 'I > 2\s(I)'
_cod_data_source_file c7dt02700a2.cif
_cod_data_source_block shelx_CCDC1
_cod_original_cell_volume 2147.9(8)
_cod_database_code 7044119
_shelx_space_group_comment
;
The symmetry employed for this shelxl refinement is uniquely defined
by the following loop, which should always be used as a source of
symmetry information in preference to the above space-group names.
They are only intended as comments.
;
_shelx_estimated_absorpt_t_min 0.973
_shelx_estimated_absorpt_t_max 0.988
_shelxl_version_number 2013-4

loop_
_space_group_symop_operation_xyz
'x, y, z'
'-x, y+1/2, -z+1/2'
'-x, -y, -z'
'x, -y-1/2, z-1/2'

loop_
_atom_site_label
_atom_site_type_symbol
_atom_site_fract_x
_atom_site_fract_y
_atom_site_fract_z
_atom_site_U_iso_or_equiv
_atom_site_adp_type
_atom_site_occupancy
_atom_site_site_symmetry_order
_atom_site_calc_flag
_atom_site_refinement_flags_posn
_atom_site_refinement_flags_adp
N1 N 0.71652(16) 0.2123(2) 0.61503(10) 0.0569(6) Uani 1 1 d . .
N2 N 0.91393(16) 0.1976(2) 0.62434(9) 0.0463(6) Uani 1 1 d . .
N3 N 0.67436(16) 0.2898(2) 0.50420(10) 0.0533(6) Uani 1 1 d . .
O1 O 0.80968(14) 0.1553(2) 0.72054(9) 0.0627(6) Uani 1 1 d . .
C1 C 0.8120(2) 0.1844(3) 0.65997(14) 0.0535(7) Uani 1 1 d . .
C2 C 0.88571(19) 0.2392(3) 0.55578(11) 0.0436(6) Uani 1 1 d . .
C3 C 0.7527(2) 0.2530(3) 0.55025(12) 0.0467(7) Uani 1 1 d . .
C4 C 0.5923(2) 0.2081(3) 0.63274(13) 0.0629(8) Uani 1 1 d . .
H4 H 0.5428 0.2333 0.5912 0.076 Uiso 1 1 calc R U
C5 C 0.5569(3) 0.0670(4) 0.6522(2) 0.1060(13) Uani 1 1 d . .
H5A H 0.5725 0.0055 0.6156 0.159 Uiso 1 1 calc R U
H5B H 0.4734 0.0653 0.6598 0.159 Uiso 1 1 calc R U
H5C H 0.6022 0.0400 0.6937 0.159 Uiso 1 1 calc R U
C6 C 0.5687(2) 0.3091(3) 0.68735(16) 0.0818(10) Uani 1 1 d . .
H6A H 0.6120 0.2840 0.7298 0.123 Uiso 1 1 calc R U
H6B H 0.4849 0.3111 0.6940 0.123 Uiso 1 1 calc R U
H6C H 0.5941 0.3973 0.6734 0.123 Uiso 1 1 calc R U
C7 C 0.7004(2) 0.3412(3) 0.43647(12) 0.0547(7) Uani 1 1 d . .
H7 H 0.7735 0.3956 0.4410 0.066 Uiso 1 1 calc R U
C8 C 0.7171(2) 0.2263(3) 0.38689(14) 0.0711(9) Uani 1 1 d . .
H8A H 0.7797 0.1678 0.4054 0.107 Uiso 1 1 calc R U
H8B H 0.7380 0.2622 0.3434 0.107 Uiso 1 1 calc R U
H8C H 0.6443 0.1756 0.3803 0.107 Uiso 1 1 calc R U
C9 C 0.5977(2) 0.4299(4) 0.40944(16) 0.0869(11) Uani 1 1 d . .
H9A H 0.5270 0.3758 0.4021 0.130 Uiso 1 1 calc R U
H9B H 0.6164 0.4705 0.3666 0.130 Uiso 1 1 calc R U
H9C H 0.5845 0.4998 0.4425 0.130 Uiso 1 1 calc R U
C10 C 1.0289(2) 0.1847(3) 0.66053(12) 0.0466(7) Uani 1 1 d . .
C11 C 1.0662(2) 0.0558(3) 0.68212(12) 0.0509(7) Uani 1 1 d . .
C12 C 1.1753(2) 0.0468(4) 0.71970(13) 0.0657(8) Uani 1 1 d . .
H12 H 1.2024 -0.0374 0.7355 0.079 Uiso 1 1 calc R U
C13 C 1.2439(3) 0.1588(4) 0.73401(14) 0.0739(10) Uani 1 1 d . .
H13 H 1.3170 0.1497 0.7591 0.089 Uiso 1 1 calc R U
C14 C 1.2061(2) 0.2848(4) 0.71184(14) 0.0640(8) Uani 1 1 d . .
H14 H 1.2541 0.3601 0.7216 0.077 Uiso 1 1 calc R U
C15 C 1.0965(2) 0.3005(3) 0.67497(12) 0.0509(7) Uani 1 1 d . .
C16 C 0.9931(2) -0.0675(3) 0.66538(13) 0.0653(8) Uani 1 1 d . .
H16A H 1.0360 -0.1465 0.6819 0.098 Uiso 1 1 calc R U
H16B H 0.9769 -0.0739 0.6163 0.098 Uiso 1 1 calc R U
H16C H 0.9192 -0.0614 0.6872 0.098 Uiso 1 1 calc R U
C17 C 1.0541(2) 0.4390(3) 0.65309(14) 0.0652(8) Uani 1 1 d . .
H17A H 1.0620 0.4502 0.6045 0.098 Uiso 1 1 calc R U
H17B H 1.1012 0.5063 0.6782 0.098 Uiso 1 1 calc R U
H17C H 0.9719 0.4493 0.6626 0.098 Uiso 1 1 calc R U
C18 C 0.95870(19) 0.2603(3) 0.50564(12) 0.0487(7) Uani 1 1 d . .
H18 H 0.9203 0.2931 0.4650 0.058 Uiso 1 1 calc R U
C19 C 1.0877(2) 0.2420(3) 0.50185(11) 0.0444(6) Uani 1 1 d . .
C20 C 1.1506(2) 0.3419(3) 0.46973(14) 0.0622(8) Uani 1 1 d . .
H20 H 1.1111 0.4198 0.4537 0.075 Uiso 1 1 calc R U
C21 C 1.2701(3) 0.3277(3) 0.46111(16) 0.0763(9) Uani 1 1 d . .
H21 H 1.3109 0.3966 0.4401 0.092 Uiso 1 1 calc R U
C22 C 1.3295(2) 0.2128(3) 0.48332(15) 0.0705(9) Uani 1 1 d . .
H22 H 1.4105 0.2033 0.4774 0.085 Uiso 1 1 calc R U
C23 C 1.2688(2) 0.1126(3) 0.51418(14) 0.0643(8) Uani 1 1 d . .
H23 H 1.3086 0.0343 0.5293 0.077 Uiso 1 1 calc R U
C24 C 1.1488(2) 0.1266(3) 0.52322(12) 0.0536(7) Uani 1 1 d . .
H24 H 1.1084 0.0571 0.5440 0.064 Uiso 1 1 calc R U

loop_
_atom_site_aniso_label
_atom_site_aniso_U_11
_atom_site_aniso_U_22
_atom_site_aniso_U_33
_atom_site_aniso_U_23
_atom_site_aniso_U_13
_atom_site_aniso_U_12
N1 0.0367(12) 0.0936(19) 0.0405(12) 0.0116(11) 0.0036(9) 0.0001(11)
N2 0.0382(11) 0.0646(16) 0.0363(12) 0.0041(10) 0.0038(8) 0.0014(10)
N3 0.0451(12) 0.0700(17) 0.0446(13) 0.0060(11) 0.0021(10) 0.0033(11)
O1 0.0549(11) 0.0938(16) 0.0402(11) 0.0120(10) 0.0079(8) 0.0076(9)
C1 0.0459(16) 0.069(2) 0.0468(17) 0.0035(14) 0.0104(13) 0.0025(13)
C2 0.0410(13) 0.0500(17) 0.0397(14) 0.0000(12) 0.0030(11) 0.0010(12)
C3 0.0399(14) 0.0595(19) 0.0408(14) 0.0013(13) 0.0028(11) -0.0032(12)
C4 0.0380(15) 0.104(3) 0.0469(16) 0.0035(16) 0.0044(11) -0.0058(15)
C5 0.077(2) 0.106(3) 0.139(3) -0.028(3) 0.039(2) -0.028(2)
C6 0.0549(18) 0.099(3) 0.093(2) 0.000(2) 0.0132(16) 0.0183(17)
C7 0.0435(15) 0.071(2) 0.0492(16) 0.0115(15) -0.0001(11) 0.0026(13)
C8 0.074(2) 0.090(3) 0.0488(17) 0.0056(17) 0.0013(14) -0.0005(17)
C9 0.069(2) 0.106(3) 0.084(2) 0.032(2) -0.0013(16) 0.0211(18)
C10 0.0383(14) 0.065(2) 0.0368(13) -0.0012(13) 0.0037(10) 0.0062(14)
C11 0.0479(15) 0.065(2) 0.0402(14) 0.0013(14) 0.0075(11) 0.0075(15)
C12 0.0561(18) 0.087(3) 0.0539(17) 0.0095(16) 0.0057(14) 0.0192(18)
C13 0.0461(17) 0.114(3) 0.0609(19) 0.0035(19) -0.0041(13) 0.010(2)
C14 0.0463(16) 0.087(3) 0.0584(18) -0.0093(17) 0.0025(13) -0.0111(16)
C15 0.0446(15) 0.065(2) 0.0429(15) -0.0016(14) 0.0050(11) -0.0022(14)
C16 0.0749(19) 0.064(2) 0.0579(18) 0.0058(15) 0.0110(14) 0.0017(16)
C17 0.0728(19) 0.063(2) 0.0604(18) -0.0019(16) 0.0062(13) -0.0115(16)
C18 0.0442(14) 0.0612(19) 0.0409(14) 0.0031(13) 0.0034(11) 0.0022(12)
C19 0.0406(14) 0.0548(18) 0.0380(14) 0.0005(13) 0.0030(10) -0.0017(13)
C20 0.0523(17) 0.062(2) 0.0740(19) 0.0151(15) 0.0140(13) 0.0086(14)
C21 0.0566(19) 0.073(2) 0.102(2) 0.0195(19) 0.0256(16) -0.0022(17)
C22 0.0457(16) 0.089(3) 0.078(2) 0.0051(18) 0.0123(14) 0.0055(17)
C23 0.0546(18) 0.075(2) 0.0647(18) 0.0111(16) 0.0123(13) 0.0171(16)
C24 0.0529(17) 0.0552(19) 0.0537(16) 0.0083(14) 0.0106(12) 0.0019(14)

loop_
_atom_type_symbol
_atom_type_description
_atom_type_scat_dispersion_real
_atom_type_scat_dispersion_imag
_atom_type_scat_source
C C 0.0033 0.0016 'International Tables Vol C Tables 4.2.6.8 and 6.1.1.4'
H H 0.0000 0.0000 'International Tables Vol C Tables 4.2.6.8 and 6.1.1.4'
N N 0.0061 0.0033 'International Tables Vol C Tables 4.2.6.8 and 6.1.1.4'
O O 0.0106 0.0060 'International Tables Vol C Tables 4.2.6.8 and 6.1.1.4'

loop_
_geom_angle_atom_site_label_1
_geom_angle_atom_site_label_2
_geom_angle_atom_site_label_3
_geom_angle
C1 N1 C3 111.46(19)
C1 N1 C4 124.5(2)
C3 N1 C4 123.97(19)
C1 N2 C2 111.09(19)
C1 N2 C10 119.73(19)
C2 N2 C10 128.71(18)
C3 N3 C7 124.3(2)
O1 C1 N1 126.8(2)
O1 C1 N2 125.5(2)
N1 C1 N2 107.7(2)
C18 C2 N2 128.8(2)
C18 C2 C3 126.6(2)
N2 C2 C3 104.61(18)
N3 C3 N1 118.9(2)
N3 C3 C2 136.0(2)
N1 C3 C2 105.02(18)
N1 C4 C6 111.6(2)
N1 C4 C5 111.1(2)
C6 C4 C5 112.1(3)
N1 C4 H4 107.3
C6 C4 H4 107.3
C5 C4 H4 107.3
C4 C5 H5A 109.5
C4 C5 H5B 109.5
H5A C5 H5B 109.5
C4 C5 H5C 109.5
H5A C5 H5C 109.5
H5B C5 H5C 109.5
C4 C6 H6A 109.5
C4 C6 H6B 109.5
H6A C6 H6B 109.5
C4 C6 H6C 109.5
H6A C6 H6C 109.5
H6B C6 H6C 109.5
N3 C7 C8 110.9(2)
N3 C7 C9 108.5(2)
C8 C7 C9 109.8(2)
N3 C7 H7 109.2
C8 C7 H7 109.2
C9 C7 H7 109.2
C7 C8 H8A 109.5
C7 C8 H8B 109.5
H8A C8 H8B 109.5
C7 C8 H8C 109.5
H8A C8 H8C 109.5
H8B C8 H8C 109.5
C7 C9 H9A 109.5
C7 C9 H9B 109.5
H9A C9 H9B 109.5
C7 C9 H9C 109.5
H9A C9 H9C 109.5
H9B C9 H9C 109.5
C15 C10 C11 122.7(2)
C15 C10 N2 119.2(2)
C11 C10 N2 118.1(2)
C12 C11 C10 117.0(3)
C12 C11 C16 121.1(3)
C10 C11 C16 121.9(2)
C13 C12 C11 121.5(3)
C13 C12 H12 119.3
C11 C12 H12 119.3
C12 C13 C14 120.7(3)
C12 C13 H13 119.6
C14 C13 H13 119.6
C13 C14 C15 120.4(3)
C13 C14 H14 119.8
C15 C14 H14 119.8
C14 C15 C10 117.7(3)
C14 C15 C17 120.0(3)
C10 C15 C17 122.2(2)
C11 C16 H16A 109.5
C11 C16 H16B 109.5
H16A C16 H16B 109.5
C11 C16 H16C 109.5
H16A C16 H16C 109.5
H16B C16 H16C 109.5
C15 C17 H17A 109.5
C15 C17 H17B 109.5
H17A C17 H17B 109.5
C15 C17 H17C 109.5
H17A C17 H17C 109.5
H17B C17 H17C 109.5
C2 C18 C19 132.7(2)
C2 C18 H18 113.7
C19 C18 H18 113.7
C24 C19 C20 117.6(2)
C24 C19 C18 124.0(2)
C20 C19 C18 118.2(2)
C21 C20 C19 121.1(3)
C21 C20 H20 119.4
C19 C20 H20 119.4
C22 C21 C20 120.4(3)
C22 C21 H21 119.8
C20 C21 H21 119.8
C23 C22 C21 119.4(3)
C23 C22 H22 120.3
C21 C22 H22 120.3
C22 C23 C24 120.5(3)
C22 C23 H23 119.8
C24 C23 H23 119.8
C19 C24 C23 121.0(2)
C19 C24 H24 119.5
C23 C24 H24 119.5

loop_
_geom_bond_atom_site_label_1
_geom_bond_atom_site_label_2
_geom_bond_distance
N1 C1 1.363(3)
N1 C3 1.407(3)
N1 C4 1.462(3)
N2 C1 1.385(3)
N2 C2 1.408(3)
N2 C10 1.433(3)
N3 C3 1.263(3)
N3 C7 1.458(3)
O1 C1 1.213(3)
C2 C18 1.332(3)
C2 C3 1.498(3)
C4 C6 1.492(4)
C4 C5 1.503(4)
C4 H4 0.9800
C5 H5A 0.9600
C5 H5B 0.9600
C5 H5C 0.9600
C6 H6A 0.9600
C6 H6B 0.9600
C6 H6C 0.9600
C7 C8 1.507(4)
C7 C9 1.514(3)
C7 H7 0.9800
C8 H8A 0.9600
C8 H8B 0.9600
C8 H8C 0.9600
C9 H9A 0.9600
C9 H9B 0.9600
C9 H9C 0.9600
C10 C15 1.389(3)
C10 C11 1.394(3)
C11 C12 1.385(3)
C11 C16 1.492(4)
C12 C13 1.365(4)
C12 H12 0.9300
C13 C14 1.373(4)
C13 H13 0.9300
C14 C15 1.389(3)
C14 H14 0.9300
C15 C17 1.499(4)
C16 H16A 0.9600
C16 H16B 0.9600
C16 H16C 0.9600
C17 H17A 0.9600
C17 H17B 0.9600
C17 H17C 0.9600
C18 C19 1.468(3)
C18 H18 0.9300
C19 C24 1.379(3)
C19 C20 1.386(3)
C20 C21 1.372(4)
C20 H20 0.9300
C21 C22 1.370(4)
C21 H21 0.9300
C22 C23 1.364(4)
C22 H22 0.9300
C23 C24 1.380(3)
C23 H23 0.9300
C24 H24 0.9300

loop_
_geom_torsion_atom_site_label_1
_geom_torsion_atom_site_label_2
_geom_torsion_atom_site_label_3
_geom_torsion_atom_site_label_4
_geom_torsion
C3 N1 C1 O1 175.1(3)
C4 N1 C1 O1 -1.6(5)
C3 N1 C1 N2 -3.9(3)
C4 N1 C1 N2 179.4(2)
C2 N2 C1 O1 -176.9(3)
C10 N2 C1 O1 -4.1(4)
C2 N2 C1 N1 2.1(3)
C10 N2 C1 N1 175.0(2)
C1 N2 C2 C18 -178.7(3)
C10 N2 C2 C18 9.3(4)
C1 N2 C2 C3 0.3(3)
C10 N2 C2 C3 -171.7(2)
C7 N3 C3 N1 176.5(2)
C7 N3 C3 C2 -3.6(5)
C1 N1 C3 N3 -176.0(2)
C4 N1 C3 N3 0.7(4)
C1 N1 C3 C2 4.0(3)
C4 N1 C3 C2 -179.2(2)
C18 C2 C3 N3 -3.4(5)
N2 C2 C3 N3 177.5(3)
C18 C2 C3 N1 176.5(3)
N2 C2 C3 N1 -2.6(3)
C1 N1 C4 C6 62.2(4)
C3 N1 C4 C6 -114.1(3)
C1 N1 C4 C5 -63.7(4)
C3 N1 C4 C5 120.0(3)
C3 N3 C7 C8 84.3(3)
C3 N3 C7 C9 -154.9(3)
C1 N2 C10 C15 -104.8(3)
C2 N2 C10 C15 66.6(3)
C1 N2 C10 C11 72.8(3)
C2 N2 C10 C11 -115.8(3)
C15 C10 C11 C12 0.4(3)
N2 C10 C11 C12 -177.16(19)
C15 C10 C11 C16 -179.2(2)
N2 C10 C11 C16 3.2(3)
C10 C11 C12 C13 -1.0(4)
C16 C11 C12 C13 178.6(2)
C11 C12 C13 C14 0.5(4)
C12 C13 C14 C15 0.7(4)
C13 C14 C15 C10 -1.2(4)
C13 C14 C15 C17 177.9(2)
C11 C10 C15 C14 0.7(4)
N2 C10 C15 C14 178.2(2)
C11 C10 C15 C17 -178.4(2)
N2 C10 C15 C17 -0.9(3)
N2 C2 C18 C19 3.8(5)
C3 C2 C18 C19 -175.1(3)
C2 C18 C19 C24 47.8(4)
C2 C18 C19 C20 -137.7(3)
C24 C19 C20 C21 -1.6(4)
C18 C19 C20 C21 -176.5(3)
C19 C20 C21 C22 1.0(5)
C20 C21 C22 C23 -0.1(5)
C21 C22 C23 C24 -0.2(4)
C20 C19 C24 C23 1.4(4)
C18 C19 C24 C23 175.9(2)
C22 C23 C24 C19 -0.5(4)
